data_4316783
loop_
_publ_author_name
'Yong Huang'
'Yueh-Hsuan Tsai'
'Wen-Chou Hung'
'Chieh-Shen Lin'
'Wei Wang'
'Jui-Hsien Huang'
'Saikat Dutta'
'Chu-Chieh Lin'

_publ_section_title
;
 Synthesis and Structural Studies of Lithium and Sodium Complexes with
 OOO-Tridentate Bis(phenolate) Ligands: Effective Catalysts for the
 Ring-Opening Polymerization of l-Lactide
;
_journal_name_full 'Inorganic Chemistry'
_journal_page_first 9416
_journal_page_last 9425
_journal_paper_doi 10.1021/ic1011154
_journal_volume 49
_journal_year 2010
_chemical_formula_moiety 'C74 H106 Li2 O6'
_chemical_formula_sum 'C74 H106 Li2 O6'
_chemical_formula_weight 1105.47
_chemical_name_systematic
; 
 ? 
;
_space_group_IT_number 2
_symmetry_cell_setting triclinic
_symmetry_space_group_name_Hall '-P 1'
_symmetry_space_group_name_H-M 'P -1'
_atom_sites_solution_hydrogens geom
_atom_sites_solution_primary direct
_atom_sites_solution_secondary difmap
_audit_creation_method SHELXL-97
_cell_angle_alpha 94.706(2)
_cell_angle_beta 101.887(2)
_cell_angle_gamma 94.788(2)
_cell_formula_units_Z 1
_cell_length_a 8.7915(3)
_cell_length_b 13.0573(3)
_cell_length_c 15.5157(4)
_cell_measurement_reflns_used 13105
_cell_measurement_temperature 100(2)
_cell_measurement_theta_max 29.2457
_cell_measurement_theta_min 2.6910
_cell_volume 1727.80(9)
_computing_cell_refinement 'Bruker SMART'
_computing_data_collection 'Bruker SMART'
_computing_data_reduction 'Bruker SHELXTL'
_computing_molecular_graphics 'Bruker SHELXTL'
_computing_publication_material 'Bruker SHELXTL'
_computing_structure_refinement 'SHELXL-97 (Sheldrick, 1997)'
_computing_structure_solution 'SHELXS-97 (Sheldrick, 1990)'
_diffrn_ambient_temperature 293(2)
_diffrn_measured_fraction_theta_full 0.863
_diffrn_measured_fraction_theta_max 0.863
_diffrn_measurement_device_type 'CCD detector'
_diffrn_measurement_method '\w scans'
_diffrn_radiation_monochromator graphite
_diffrn_radiation_source 'fine-focus sealed tube'
_diffrn_radiation_type MoK\a
_diffrn_radiation_wavelength 0.71073
_diffrn_reflns_av_R_equivalents 0.0310
_diffrn_reflns_av_sigmaI/netI 0.0386
_diffrn_reflns_limit_h_max 11
_diffrn_reflns_limit_h_min -11
_diffrn_reflns_limit_k_max 17
_diffrn_reflns_limit_k_min -17
_diffrn_reflns_limit_l_max 21
_diffrn_reflns_limit_l_min -20
_diffrn_reflns_number 24814
_diffrn_reflns_theta_full 29.31
_diffrn_reflns_theta_max 29.31
_diffrn_reflns_theta_min 2.70
_exptl_absorpt_coefficient_mu 0.065
_exptl_absorpt_correction_T_max 0.9923
_exptl_absorpt_correction_T_min 0.9840
_exptl_absorpt_correction_type multi-scan
_exptl_absorpt_process_details 'SADABS, Sheldrick (1996)'
_exptl_crystal_colour white
_exptl_crystal_density_diffrn 1.062
_exptl_crystal_density_method 'not measured'
_exptl_crystal_description block
_exptl_crystal_F_000 604
_exptl_crystal_size_max 0.25
_exptl_crystal_size_mid 0.19
_exptl_crystal_size_min 0.12
_refine_diff_density_max 1.458
_refine_diff_density_min -0.585
_refine_diff_density_rms 0.105
_refine_ls_extinction_coef none
_refine_ls_extinction_method none
_refine_ls_goodness_of_fit_ref 1.021
_refine_ls_hydrogen_treatment mixed
_refine_ls_matrix_type full
_refine_ls_number_parameters 432
_refine_ls_number_reflns 8139
_refine_ls_number_restraints 0
_refine_ls_restrained_S_all 1.021
_refine_ls_R_factor_all 0.1250
_refine_ls_R_factor_gt 0.0979
_refine_ls_shift/su_max 0.163
_refine_ls_shift/su_mean 0.007
_refine_ls_structure_factor_coef Fsqd
_refine_ls_weighting_details 'calc w=1/[\s^2^(Fo^2^)+(0.2700P)^2^+0.0000P] where P=(Fo^2^+2Fc^2^)/3'
_refine_ls_weighting_scheme calc
_refine_ls_wR_factor_gt 0.3055
_refine_ls_wR_factor_ref 0.3346
_reflns_number_gt 5659
_reflns_number_total 8139
_reflns_threshold_expression >2sigma(I)
_cod_data_source_file ic1011154_si_006.cif
_cod_data_source_block amo15
_cod_depositor_comments
;
The following automatic conversions were performed:

'_symmetry_cell_setting' value 'Triclinic' changed to 'triclinic'
according to the built-in table from CIF Core dictionary named
'cif_core.dic' version 2.4.1 from 2010-06-29.

Automatic conversion script
Id: cif_fix_values 1646 2011-03-28 12:23:43Z adriana 
;
_cod_original_cell_volume 1727.80(8)
_cod_database_code 4316783

loop_
_symmetry_equiv_pos_as_xyz
'x, y, z'
'-x, -y, -z'

loop_
_atom_site_label
_atom_site_type_symbol
_atom_site_fract_x
_atom_site_fract_y
_atom_site_fract_z
_atom_site_U_iso_or_equiv
_atom_site_adp_type
_atom_site_occupancy
_atom_site_symmetry_multiplicity
_atom_site_calc_flag
_atom_site_refinement_flags
_atom_site_disorder_assembly
_atom_site_disorder_group
Li Li 0.5197(5) 0.5758(3) 0.4611(3) 0.0268(9) Uani 1 1 d . . .
O1 O 0.6168(2) 0.30698(14) 0.55828(13) 0.0298(5) Uani 1 1 d . . .
H1A H 0.566(10) 0.331(7) 0.534(5) 0.16(3) Uiso 1 1 d . . .
O2 O 0.28885(19) 0.33297(12) 0.53850(9) 0.0210(4) Uani 1 1 d . . .
O3 O 0.4449(2) 0.44343(12) 0.41905(10) 0.0234(4) Uani 1 1 d . . .
C1 C 0.5924(3) 0.26914(16) 0.63655(15) 0.0209(5) Uani 1 1 d . . .
C2 C 0.7132(3) 0.27610(18) 0.71173(17) 0.0255(5) Uani 1 1 d . . .
C3 C 0.6727(3) 0.23988(19) 0.78649(16) 0.0256(5) Uani 1 1 d . . .
H3A H 0.7512 0.2421 0.8372 0.031 Uiso 1 1 calc R . .
C4 C 0.5222(3) 0.20028(19) 0.79079(16) 0.0255(5) Uani 1 1 d . . .
C5 C 0.4067(3) 0.19618(17) 0.71409(15) 0.0228(5) Uani 1 1 d . . .
H5A H 0.3051 0.1703 0.7147 0.027 Uiso 1 1 calc R . .
C6 C 0.4394(3) 0.22988(16) 0.63643(14) 0.0193(5) Uani 1 1 d . . .
C7 C 0.3143(3) 0.22829(17) 0.55472(15) 0.0255(5) Uani 1 1 d . . .
H7A H 0.3458 0.1933 0.5047 0.031 Uiso 1 1 calc R . .
H7B H 0.2185 0.1914 0.5625 0.031 Uiso 1 1 calc R . .
C8 C 0.1788(3) 0.34041(18) 0.45589(14) 0.0233(5) Uani 1 1 d . . .
H8A H 0.1529 0.4111 0.4541 0.028 Uiso 1 1 calc R . .
H8B H 0.0834 0.2968 0.4548 0.028 Uiso 1 1 calc R . .
C9 C 0.2387(3) 0.30941(16) 0.37485(14) 0.0196(5) Uani 1 1 d . . .
C10 C 0.3769(3) 0.36501(16) 0.36131(14) 0.0186(5) Uani 1 1 d . . .
C11 C 0.4359(3) 0.33272(17) 0.28569(14) 0.0203(5) Uani 1 1 d . . .
C12 C 0.3470(3) 0.25425(17) 0.22478(15) 0.0234(5) Uani 1 1 d . . .
H12A H 0.3835 0.2351 0.1742 0.028 Uiso 1 1 calc R . .
C13 C 0.2064(3) 0.20262(17) 0.23505(15) 0.0224(5) Uani 1 1 d . . .
C14 C 0.1579(3) 0.23053(17) 0.31246(15) 0.0220(5) Uani 1 1 d . . .
H14A H 0.0682 0.1953 0.3230 0.026 Uiso 1 1 calc R . .
C15 C 0.8781(3) 0.3263(2) 0.7145(2) 0.0376(7) Uani 1 1 d . . .
C16 C 0.9513(5) 0.2718(4) 0.6434(3) 0.0756(13) Uani 1 1 d . . .
H16A H 0.8859 0.2742 0.5860 0.113 Uiso 1 1 calc R . .
H16B H 0.9605 0.2011 0.6546 0.113 Uiso 1 1 calc R . .
H16C H 1.0530 0.3062 0.6454 0.113 Uiso 1 1 calc R . .
C17 C 0.9873(3) 0.3205(3) 0.8043(3) 0.0603(11) Uani 1 1 d . . .
H17A H 0.9963 0.2495 0.8144 0.090 Uiso 1 1 calc R . .
H17B H 0.9454 0.3541 0.8504 0.090 Uiso 1 1 calc R . .
H17C H 1.0886 0.3544 0.8046 0.090 Uiso 1 1 calc R . .
C18 C 0.8725(3) 0.4421(2) 0.7025(3) 0.0486(9) Uani 1 1 d . . .
H18A H 0.8068 0.4497 0.6463 0.073 Uiso 1 1 calc R . .
H18B H 0.9761 0.4735 0.7048 0.073 Uiso 1 1 calc R . .
H18C H 0.8312 0.4751 0.7491 0.073 Uiso 1 1 calc R . .
C19 C 0.4833(3) 0.1687(3) 0.87737(19) 0.0440(8) Uani 1 1 d . . .
C20 C 0.3914(6) 0.2530(5) 0.9127(3) 0.099(2) Uani 1 1 d . . .
H20A H 0.4540 0.3184 0.9224 0.149 Uiso 1 1 calc R . .
H20B H 0.3666 0.2355 0.9674 0.149 Uiso 1 1 calc R . .
H20C H 0.2965 0.2573 0.8701 0.149 Uiso 1 1 calc R . .
C21 C 0.3941(7) 0.0614(5) 0.8598(3) 0.125(3) Uani 1 1 d . . .
H21A H 0.4572 0.0131 0.8379 0.188 Uiso 1 1 calc R . .
H21B H 0.2990 0.0626 0.8166 0.188 Uiso 1 1 calc R . .
H21C H 0.3699 0.0407 0.9138 0.188 Uiso 1 1 calc R . .
C22 C 0.6274(4) 0.1629(3) 0.94899(19) 0.0435(7) Uani 1 1 d . . .
H22A H 0.6875 0.1107 0.9300 0.065 Uiso 1 1 calc R . .
H22B H 0.5964 0.1458 1.0023 0.065 Uiso 1 1 calc R . .
H22C H 0.6897 0.2285 0.9600 0.065 Uiso 1 1 calc R . .
C23 C 0.1114(3) 0.11893(19) 0.16514(17) 0.0297(6) Uani 1 1 d . . .
C24 C 0.1753(4) 0.1095(3) 0.0814(2) 0.0487(8) Uani 1 1 d . . .
H24A H 0.1764 0.1747 0.0570 0.073 Uiso 1 1 calc R . .
H24B H 0.1101 0.0579 0.0391 0.073 Uiso 1 1 calc R . .
H24C H 0.2797 0.0898 0.0953 0.073 Uiso 1 1 calc R . .
C25 C 0.1111(4) 0.0126(2) 0.2029(2) 0.0454(8) Uani 1 1 d . . .
H25A H 0.0511 -0.0392 0.1587 0.068 Uiso 1 1 calc R . .
H25B H 0.0656 0.0160 0.2541 0.068 Uiso 1 1 calc R . .
H25C H 0.2165 -0.0047 0.2192 0.068 Uiso 1 1 calc R . .
C26 C -0.0580(4) 0.1430(2) 0.1417(2) 0.0429(7) Uani 1 1 d . . .
H26A H -0.0624 0.2087 0.1181 0.064 Uiso 1 1 calc R . .
H26B H -0.1007 0.1453 0.1939 0.064 Uiso 1 1 calc R . .
H26C H -0.1176 0.0902 0.0983 0.064 Uiso 1 1 calc R . .
C27 C 0.5919(3) 0.3828(2) 0.27129(17) 0.0304(6) Uani 1 1 d . . .
C28 C 0.6419(4) 0.3280(3) 0.1923(2) 0.0493(9) Uani 1 1 d . . .
H28A H 0.5639 0.3311 0.1394 0.074 Uiso 1 1 calc R . .
H28B H 0.6532 0.2571 0.2020 0.074 Uiso 1 1 calc R . .
H28C H 0.7398 0.3614 0.1858 0.074 Uiso 1 1 calc R . .
C29 C 0.7222(3) 0.3761(3) 0.3532(2) 0.0431(7) Uani 1 1 d . . .
H29A H 0.6952 0.4096 0.4046 0.065 Uiso 1 1 calc R . .
H29B H 0.8187 0.4095 0.3447 0.065 Uiso 1 1 calc R . .
H29C H 0.7340 0.3049 0.3614 0.065 Uiso 1 1 calc R . .
C30 C 0.5799(4) 0.4962(2) 0.25478(17) 0.0372(7) Uani 1 1 d . . .
H30A H 0.4991 0.5004 0.2035 0.056 Uiso 1 1 calc R . .
H30B H 0.6778 0.5261 0.2451 0.056 Uiso 1 1 calc R . .
H30C H 0.5554 0.5333 0.3054 0.056 Uiso 1 1 calc R . .
C31 C 1.1171(18) 0.5041(6) 1.0143(6) 0.085(4) Uani 0.50 1 d P . .
C32 C 1.007(2) 0.4360(11) 1.0490(9) 0.070(4) Uiso 0.50 1 d P . .
H32A H 1.0202 0.4896 1.0144 0.084 Uiso 0.50 1 calc PR . .
C33 C 0.847(3) 0.4540(16) 1.0332(9) 0.151(11) Uani 0.50 1 d P . .
H33A H 0.7728 0.4257 1.0645 0.181 Uiso 0.50 1 d PR . .
C34 C 0.7792(18) 0.5271(18) 0.9737(14) 0.122(8) Uani 0.50 1 d P . .
H34A H 0.6707 0.5349 0.9527 0.146 Uiso 0.50 1 d PR . .
C35 C 0.8880(12) 0.5786(6) 0.9401(5) 0.0578(19) Uani 0.50 1 d P . .
H35A H 0.8586 0.6323 0.9032 0.069 Uiso 0.50 1 d PR . .
C36 C 1.0536(13) 0.5617(7) 0.9534(6) 0.046(2) Uani 0.50 1 d P . .
H36A H 1.1218 0.5948 0.9207 0.055 Uiso 0.50 1 d PR . .
C37 C 1.286(2) 0.5036(16) 1.0343(15) 0.202(15) Uani 0.50 1 d P . .
H37A H 1.2727 0.5605 0.9990 0.304 Uiso 0.50 1 calc PR . .
H37B H 1.3682 0.4661 1.0200 0.304 Uiso 0.50 1 calc PR . .
H37C H 1.3122 0.5293 1.0959 0.304 Uiso 0.50 1 calc PR . .
C41 C 0.330(4) -0.0728(7) 0.5977(15) 0.294(18) Uani 0.50 1 d P . .
C42 C 0.276(3) -0.0483(14) 0.4972(12) 0.226(16) Uani 0.50 1 d P . .
H42A H 0.3685 -0.0555 0.4777 0.271 Uiso 0.50 1 calc PR . .
C43 C 0.217(3) -0.0326(9) 0.4490(13) 0.180(11) Uani 0.50 1 d P . .
H43A H 0.2477 -0.0271 0.3956 0.216 Uiso 0.50 1 calc PR . .
C44 C 0.043(2) -0.0144(10) 0.4658(11) 0.114(7) Uani 0.50 1 d P . .
H44A H -0.0468 0.0054 0.4268 0.136 Uiso 0.50 1 d PR . .
C45 C 0.0334(17) -0.0228(9) 0.5512(9) 0.085(4) Uani 0.50 1 d P . .
H45A H -0.0633 -0.0158 0.5695 0.102 Uiso 0.50 1 d PR . .
C46 C 0.1579(13) -0.0446(7) 0.6075(7) 0.079(3) Uani 0.50 1 d P . .
H46A H 0.1438 -0.0436 0.6654 0.095 Uiso 0.50 1 calc PR . .
C47 C 0.4960(16) -0.0508(11) 0.5897(14) 0.340(19) Uani 0.50 1 d P . .
H47A H 0.5646 -0.0590 0.6448 0.510 Uiso 0.50 1 calc PR . .
H47B H 0.5130 0.0187 0.5752 0.510 Uiso 0.50 1 calc PR . .
H47C H 0.5168 -0.0980 0.5438 0.510 Uiso 0.50 1 calc PR . .

loop_
_atom_site_aniso_label
_atom_site_aniso_U_11
_atom_site_aniso_U_22
_atom_site_aniso_U_33
_atom_site_aniso_U_23
_atom_site_aniso_U_13
_atom_site_aniso_U_12
Li 0.035(2) 0.0210(19) 0.0205(19) 0.0024(15) 0.0020(16) -0.0087(16)
O1 0.0376(11) 0.0291(10) 0.0276(9) 0.0063(7) 0.0184(8) -0.0005(8)
O2 0.0281(9) 0.0176(8) 0.0146(7) 0.0019(6) 0.0012(6) -0.0047(6)
O3 0.0326(9) 0.0197(8) 0.0146(7) -0.0024(6) 0.0039(6) -0.0096(6)
C1 0.0267(12) 0.0163(10) 0.0244(11) 0.0051(8) 0.0143(9) 0.0037(8)
C2 0.0213(12) 0.0207(11) 0.0390(13) 0.0097(9) 0.0128(10) 0.0060(9)
C3 0.0194(11) 0.0278(12) 0.0305(12) 0.0120(9) 0.0036(9) 0.0039(9)
C4 0.0232(12) 0.0273(12) 0.0287(12) 0.0148(10) 0.0067(9) 0.0036(9)
C5 0.0191(11) 0.0223(11) 0.0288(12) 0.0090(9) 0.0076(9) -0.0007(8)
C6 0.0244(11) 0.0116(9) 0.0222(11) 0.0020(8) 0.0064(8) 0.0000(8)
C7 0.0365(13) 0.0156(10) 0.0217(11) 0.0022(8) 0.0036(9) -0.0071(9)
C8 0.0237(12) 0.0256(12) 0.0181(10) 0.0030(8) 0.0011(9) -0.0045(9)
C9 0.0211(11) 0.0177(10) 0.0185(10) 0.0023(8) 0.0015(8) -0.0010(8)
C10 0.0224(11) 0.0142(10) 0.0168(10) -0.0002(8) 0.0011(8) -0.0030(8)
C11 0.0184(11) 0.0207(11) 0.0200(10) -0.0021(8) 0.0032(8) -0.0022(8)
C12 0.0236(12) 0.0219(11) 0.0224(11) -0.0056(9) 0.0029(9) 0.0020(9)
C13 0.0229(11) 0.0178(10) 0.0219(11) -0.0039(8) -0.0020(8) -0.0010(8)
C14 0.0206(11) 0.0205(11) 0.0217(11) 0.0026(8) -0.0002(8) -0.0043(8)
C15 0.0197(12) 0.0389(15) 0.0595(18) 0.0222(13) 0.0139(12) 0.0037(10)
C16 0.042(2) 0.095(3) 0.108(3) 0.023(3) 0.047(2) 0.023(2)
C17 0.0193(14) 0.056(2) 0.101(3) 0.049(2) -0.0091(15) -0.0062(13)
C18 0.0273(15) 0.0387(16) 0.079(2) 0.0318(16) 0.0034(14) -0.0070(12)
C19 0.0289(14) 0.071(2) 0.0357(15) 0.0323(14) 0.0052(12) 0.0009(13)
C20 0.068(3) 0.208(6) 0.051(2) 0.067(3) 0.037(2) 0.074(4)
C21 0.112(4) 0.160(5) 0.071(3) 0.080(3) -0.036(3) -0.104(4)
C22 0.0418(17) 0.0590(19) 0.0334(15) 0.0235(14) 0.0057(12) 0.0145(14)
C23 0.0293(13) 0.0251(12) 0.0276(12) -0.0075(9) -0.0029(10) -0.0054(10)
C24 0.055(2) 0.0475(18) 0.0349(15) -0.0174(13) 0.0054(14) -0.0156(15)
C25 0.055(2) 0.0252(14) 0.0497(18) -0.0030(12) 0.0024(15) -0.0027(13)
C26 0.0333(16) 0.0440(17) 0.0411(16) -0.0078(13) -0.0069(12) -0.0053(12)
C27 0.0253(13) 0.0342(14) 0.0292(12) -0.0057(10) 0.0083(10) -0.0086(10)
C28 0.0317(16) 0.063(2) 0.0519(18) -0.0206(15) 0.0219(14) -0.0103(14)
C29 0.0204(13) 0.0534(18) 0.0496(17) -0.0008(14) -0.0001(12) -0.0052(12)
C30 0.0448(17) 0.0383(15) 0.0273(13) 0.0015(11) 0.0141(12) -0.0160(12)
C31 0.148(11) 0.025(3) 0.055(5) -0.003(3) -0.041(6) 0.017(5)
C33 0.24(2) 0.130(14) 0.045(6) 0.000(8) 0.005(11) -0.136(17)
C34 0.057(8) 0.168(17) 0.117(13) -0.085(13) 0.016(9) -0.023(10)
C35 0.070(6) 0.054(4) 0.045(4) -0.005(3) 0.009(4) 0.001(4)
C36 0.037(5) 0.049(4) 0.051(5) 0.035(4) 0.001(4) -0.006(4)
C37 0.164(19) 0.146(17) 0.22(2) -0.066(15) -0.136(17) 0.099(15)
C41 0.64(4) 0.030(5) 0.32(2) -0.092(8) 0.43(3) -0.116(12)
C42 0.26(2) 0.136(14) 0.176(17) -0.128(14) -0.158(19) 0.047(14)
C43 0.34(3) 0.065(7) 0.187(14) -0.061(9) 0.238(18) -0.071(11)
C44 0.145(15) 0.045(7) 0.114(13) -0.005(6) -0.043(11) -0.006(7)
C45 0.096(9) 0.060(7) 0.096(10) -0.003(6) 0.035(8) -0.035(6)
C46 0.077(7) 0.068(6) 0.088(7) -0.008(5) 0.023(6) -0.013(5)
C47 0.160(12) 0.175(12) 0.51(3) -0.297(18) -0.263(17) 0.178(12)

loop_
_atom_type_symbol
_atom_type_description
_atom_type_scat_dispersion_real
_atom_type_scat_dispersion_imag
_atom_type_scat_source
C C 0.0033 0.0016 'International Tables Vol C Tables 4.2.6.8 and 6.1.1.4'
H H 0.0000 0.0000 'International Tables Vol C Tables 4.2.6.8 and 6.1.1.4'
Li Li -0.0003 0.0001 'International Tables Vol C Tables 4.2.6.8 and 6.1.1.4'
O O 0.0106 0.0060 'International Tables Vol C Tables 4.2.6.8 and 6.1.1.4'

loop_
_geom_angle_atom_site_label_1
_geom_angle_atom_site_label_2
_geom_angle_atom_site_label_3
_geom_angle
_geom_angle_site_symmetry_1
_geom_angle_site_symmetry_3
_geom_angle_publ_flag
O3 Li O3 96.99(19) . 2_666 ?
O3 Li O2 135.7(3) . 2_666 ?
O3 Li O2 99.15(19) 2_666 2_666 ?
O3 Li O1 121.3(2) . 2_666 ?
O3 Li O1 107.6(2) 2_666 2_666 ?
O2 Li O1 92.26(18) 2_666 2_666 ?
O3 Li Li 49.33(15) . 2_666 ?
O3 Li Li 47.66(14) 2_666 2_666 ?
O2 Li Li 130.9(3) 2_666 2_666 ?
O1 Li Li 128.2(3) 2_666 2_666 ?
O3 Li C10 121.95(19) . 2_666 ?
O3 Li C10 25.07(8) 2_666 2_666 ?
O2 Li C10 78.91(14) 2_666 2_666 ?
O1 Li C10 93.77(17) 2_666 2_666 ?
Li Li C10 72.66(18) 2_666 2_666 ?
O3 Li C1 117.87(19) . 2_666 ?
O3 Li C1 134.1(2) 2_666 2_666 ?
O2 Li C1 76.91(14) 2_666 2_666 ?
O1 Li C1 29.24(9) 2_666 2_666 ?
Li Li C1 151.6(3) 2_666 2_666 ?
C10 Li C1 114.34(16) 2_666 2_666 ?
C1 O1 Li 105.66(18) . 2_666 ?
C1 O1 H1A 122(7) . . ?
Li O1 H1A 28(7) 2_666 . ?
C7 O2 C8 113.12(16) . . ?
C7 O2 Li 114.80(19) . 2_666 ?
C8 O2 Li 107.53(17) . 2_666 ?
C10 O3 Li 158.34(18) . . ?
C10 O3 Li 118.14(17) . 2_666 ?
Li O3 Li 83.01(19) . 2_666 ?
C2 C1 O1 121.2(2) . . ?
C2 C1 C6 122.5(2) . . ?
O1 C1 C6 116.2(2) . . ?
C2 C1 Li 128.87(18) . 2_666 ?
O1 C1 Li 45.11(14) . 2_666 ?
C6 C1 Li 90.14(16) . 2_666 ?
C3 C2 C1 115.8(2) . . ?
C3 C2 C15 121.3(2) . . ?
C1 C2 C15 122.8(2) . . ?
C2 C3 C4 124.5(2) . . ?
C2 C3 H3A 117.8 . . ?
C4 C3 H3A 117.8 . . ?
C5 C4 C3 117.0(2) . . ?
C5 C4 C19 121.2(2) . . ?
C3 C4 C19 121.7(2) . . ?
C6 C5 C4 121.6(2) . . ?
C6 C5 H5A 119.2 . . ?
C4 C5 H5A 119.2 . . ?
C5 C6 C1 118.7(2) . . ?
C5 C6 C7 121.5(2) . . ?
C1 C6 C7 119.8(2) . . ?
O2 C7 C6 108.68(17) . . ?
O2 C7 H7A 110.0 . . ?
C6 C7 H7A 110.0 . . ?
O2 C7 H7B 110.0 . . ?
C6 C7 H7B 110.0 . . ?
H7A C7 H7B 108.3 . . ?
O2 C8 C9 113.88(19) . . ?
O2 C8 H8A 108.8 . . ?
C9 C8 H8A 108.8 . . ?
O2 C8 H8B 108.8 . . ?
C9 C8 H8B 108.8 . . ?
H8A C8 H8B 107.7 . . ?
C14 C9 C10 120.6(2) . . ?
C14 C9 C8 120.7(2) . . ?
C10 C9 C8 118.66(19) . . ?
O3 C10 C9 118.91(19) . . ?
O3 C10 C11 122.84(19) . . ?
C9 C10 C11 118.25(19) . . ?
O3 C10 Li 36.79(12) . 2_666 ?
C9 C10 Li 92.25(16) . 2_666 ?
C11 C10 Li 140.02(18) . 2_666 ?
C12 C11 C10 117.9(2) . . ?
C12 C11 C27 121.1(2) . . ?
C10 C11 C27 121.04(19) . . ?
C13 C12 C11 124.2(2) . . ?
C13 C12 H12A 117.9 . . ?
C11 C12 H12A 117.9 . . ?
C14 C13 C12 116.5(2) . . ?
C14 C13 C23 121.4(2) . . ?
C12 C13 C23 122.1(2) . . ?
C9 C14 C13 122.2(2) . . ?
C9 C14 H14A 118.9 . . ?
C13 C14 H14A 118.9 . . ?
C16 C15 C17 107.2(3) . . ?
C16 C15 C2 111.3(3) . . ?
C17 C15 C2 111.5(2) . . ?
C16 C15 C18 110.9(3) . . ?
C17 C15 C18 106.3(3) . . ?
C2 C15 C18 109.6(2) . . ?
C15 C16 H16A 109.5 . . ?
C15 C16 H16B 109.5 . . ?
H16A C16 H16B 109.5 . . ?
C15 C16 H16C 109.5 . . ?
H16A C16 H16C 109.5 . . ?
H16B C16 H16C 109.5 . . ?
C15 C17 H17A 109.5 . . ?
C15 C17 H17B 109.5 . . ?
H17A C17 H17B 109.5 . . ?
C15 C17 H17C 109.5 . . ?
H17A C17 H17C 109.5 . . ?
H17B C17 H17C 109.5 . . ?
C15 C18 H18A 109.5 . . ?
C15 C18 H18B 109.5 . . ?
H18A C18 H18B 109.5 . . ?
C15 C18 H18C 109.5 . . ?
H18A C18 H18C 109.5 . . ?
H18B C18 H18C 109.5 . . ?
C22 C19 C4 113.0(2) . . ?
C22 C19 C21 106.9(3) . . ?
C4 C19 C21 108.9(3) . . ?
C22 C19 C20 106.7(3) . . ?
C4 C19 C20 107.7(3) . . ?
C21 C19 C20 113.7(4) . . ?
C19 C20 H20A 109.5 . . ?
C19 C20 H20B 109.5 . . ?
H20A C20 H20B 109.5 . . ?
C19 C20 H20C 109.5 . . ?
H20A C20 H20C 109.5 . . ?
H20B C20 H20C 109.5 . . ?
C19 C21 H21A 109.5 . . ?
C19 C21 H21B 109.5 . . ?
H21A C21 H21B 109.5 . . ?
C19 C21 H21C 109.5 . . ?
H21A C21 H21C 109.5 . . ?
H21B C21 H21C 109.5 . . ?
C19 C22 H22A 109.5 . . ?
C19 C22 H22B 109.5 . . ?
H22A C22 H22B 109.5 . . ?
C19 C22 H22C 109.5 . . ?
H22A C22 H22C 109.5 . . ?
H22B C22 H22C 109.5 . . ?
C24 C23 C26 109.2(2) . . ?
C24 C23 C13 112.5(2) . . ?
C26 C23 C13 109.5(2) . . ?
C24 C23 C25 108.2(2) . . ?
C26 C23 C25 107.1(2) . . ?
C13 C23 C25 110.1(2) . . ?
C23 C24 H24A 109.5 . . ?
C23 C24 H24B 109.5 . . ?
H24A C24 H24B 109.5 . . ?
C23 C24 H24C 109.5 . . ?
H24A C24 H24C 109.5 . . ?
H24B C24 H24C 109.5 . . ?
C23 C25 H25A 109.5 . . ?
C23 C25 H25B 109.5 . . ?
H25A C25 H25B 109.5 . . ?
C23 C25 H25C 109.5 . . ?
H25A C25 H25C 109.5 . . ?
H25B C25 H25C 109.5 . . ?
C23 C26 H26A 109.5 . . ?
C23 C26 H26B 109.5 . . ?
H26A C26 H26B 109.5 . . ?
C23 C26 H26C 109.5 . . ?
H26A C26 H26C 109.5 . . ?
H26B C26 H26C 109.5 . . ?
C30 C27 C28 108.0(2) . . ?
C30 C27 C11 110.6(2) . . ?
C28 C27 C11 112.1(2) . . ?
C30 C27 C29 109.5(2) . . ?
C28 C27 C29 106.8(2) . . ?
C11 C27 C29 109.8(2) . . ?
C27 C28 H28A 109.5 . . ?
C27 C28 H28B 109.5 . . ?
H28A C28 H28B 109.5 . . ?
C27 C28 H28C 109.5 . . ?
H28A C28 H28C 109.5 . . ?
H28B C28 H28C 109.5 . . ?
C27 C29 H29A 109.5 . . ?
C27 C29 H29B 109.5 . . ?
H29A C29 H29B 109.5 . . ?
C27 C29 H29C 109.5 . . ?
H29A C29 H29C 109.5 . . ?
H29B C29 H29C 109.5 . . ?
C27 C30 H30A 109.5 . . ?
C27 C30 H30B 109.5 . . ?
H30A C30 H30B 109.5 . . ?
C27 C30 H30C 109.5 . . ?
H30A C30 H30C 109.5 . . ?
H30B C30 H30C 109.5 . . ?
C33 C31 C34 91(3) 2_767 2_767 ?
C33 C31 C35 154(2) 2_767 2_767 ?
C34 C31 C35 67.7(15) 2_767 2_767 ?
C33 C31 C36 42.7(17) 2_767 . ?
C34 C31 C36 133(2) 2_767 . ?
C35 C31 C36 151.7(13) 2_767 . ?
C33 C31 C32 154.5(14) 2_767 . ?
C34 C31 C32 106.4(17) 2_767 . ?
C35 C31 C32 38.9(7) 2_767 . ?
C36 C31 C32 115.7(12) . . ?
C33 C31 C37 76(2) 2_767 . ?
C34 C31 C37 23.2(18) 2_767 . ?
C35 C31 C37 86.8(13) 2_767 . ?
C36 C31 C37 118.5(16) . . ?
C32 C31 C37 125.4(14) . . ?
C33 C31 C32 60.1(17) 2_767 2_767 ?
C34 C31 C32 149(2) 2_767 2_767 ?
C35 C31 C32 136.6(14) 2_767 2_767 ?
C36 C31 C32 17.4(6) . 2_767 ?
C32 C31 C32 98.9(12) . 2_767 ?
C37 C31 C32 135.7(15) . 2_767 ?
C33 C31 C36 144.3(16) 2_767 2_767 ?
C34 C31 C36 119.2(18) 2_767 2_767 ?
C35 C31 C36 51.8(8) 2_767 2_767 ?
C36 C31 C36 103.3(10) . 2_767 ?
C32 C31 C36 12.9(7) . 2_767 ?
C37 C31 C36 138.1(12) . 2_767 ?
C32 C31 C36 86.3(9) 2_767 2_767 ?
C33 C31 C31 105.3(17) 2_767 2_767 ?
C34 C31 C31 153.5(16) 2_767 2_767 ?
C35 C31 C31 90.6(11) 2_767 2_767 ?
C36 C31 C31 63.5(7) . 2_767 ?
C32 C31 C31 52.3(9) . 2_767 ?
C37 C31 C31 176.7(11) . 2_767 ?
C32 C31 C31 46.5(6) 2_767 2_767 ?
C36 C31 C31 39.8(6) 2_767 2_767 ?
C36 C32 C35 169(3) 2_767 2_767 ?
C36 C32 C31 128(2) 2_767 . ?
C35 C32 C31 62.9(12) 2_767 . ?
C36 C32 C33 9.2(16) 2_767 . ?
C35 C32 C33 178(2) 2_767 . ?
C31 C32 C33 119.1(13) . . ?
C36 C32 C31 48.5(18) 2_767 2_767 ?
C35 C32 C31 142.3(17) 2_767 2_767 ?
C31 C32 C31 81.1(12) . 2_767 ?
C33 C32 C31 39.5(9) . 2_767 ?
C36 C32 C34 157(3) 2_767 2_767 ?
C35 C32 C34 34.2(13) 2_767 2_767 ?
C31 C32 C34 29.0(8) . 2_767 ?
C33 C32 C34 147.8(14) . 2_767 ?
C31 C32 C34 108.8(15) 2_767 2_767 ?
C36 C32 H32A 95.6 2_767 . ?
C35 C32 H32A 95.6 2_767 . ?
C31 C32 H32A 32.8 . . ?
C33 C32 H32A 86.4 . . ?
C31 C32 H32A 48.4 2_767 . ?
C34 C32 H32A 61.4 2_767 . ?
C36 C33 C31 86(2) 2_767 2_767 ?
C36 C33 C34 129.3(17) 2_767 . ?
C31 C33 C34 44.2(13) 2_767 . ?
C36 C33 C32 5.3(9) 2_767 . ?
C31 C33 C32 80.5(19) 2_767 . ?
C34 C33 C32 123.9(15) . . ?
C36 C33 C37 148(2) 2_767 2_767 ?
C31 C33 C37 63.8(19) 2_767 2_767 ?
C34 C33 C37 24.5(13) . 2_767 ?
C32 C33 C37 143.3(18) . 2_767 ?
C36 C33 H33A 119.3 2_767 . ?
C31 C33 H33A 154.9 2_767 . ?
C34 C33 H33A 111.1 . . ?
C32 C33 H33A 124.7 . . ?
C37 C33 H33A 91.1 2_767 . ?
C37 C34 C31 119(4) 2_767 2_767 ?
C37 C34 C35 147(4) 2_767 . ?
C31 C34 C35 67.7(12) 2_767 . ?
C37 C34 C33 87(4) 2_767 . ?
C31 C34 C33 45.2(18) 2_767 . ?
C35 C34 C33 111.5(15) . . ?
C37 C34 C32 150(3) 2_767 2_767 ?
C31 C34 C32 44.6(12) 2_767 2_767 ?
C35 C34 C32 23.3(6) . 2_767 ?
C33 C34 C32 88.2(12) . 2_767 ?
C37 C34 H34A 44.7 2_767 . ?
C31 C34 H34A 161.6 2_767 . ?
C35 C34 H34A 120.0 . . ?
C33 C34 H34A 128.0 . . ?
C32 C34 H34A 142.7 2_767 . ?
C32 C35 C34 122.5(18) 2_767 . ?
C32 C35 C31 78.2(13) 2_767 2_767 ?
C34 C35 C31 44.6(11) . 2_767 ?
C32 C35 C36 4.0(10) 2_767 . ?
C34 C35 C36 126.5(14) . . ?
C31 C35 C36 82.1(10) 2_767 . ?
C32 C35 C37 126.7(13) 2_767 2_767 ?
C34 C35 C37 10.7(10) . 2_767 ?
C31 C35 C37 49.0(9) 2_767 2_767 ?
C36 C35 C37 130.6(8) . 2_767 ?
C32 C35 H35A 118.3 2_767 . ?
C34 C35 H35A 119.2 . . ?
C31 C35 H35A 162.8 2_767 . ?
C36 C35 H35A 114.3 . . ?
C37 C35 H35A 114.0 2_767 . ?
C32 C36 C33 165(2) 2_767 2_767 ?
C32 C36 C31 114(2) 2_767 . ?
C33 C36 C31 51.5(13) 2_767 . ?
C32 C36 C35 7.2(19) 2_767 . ?
C33 C36 C35 172.6(15) 2_767 . ?
C31 C36 C35 121.1(11) . . ?
C32 C36 C31 38.9(19) 2_767 2_767 ?
C33 C36 C31 126.7(13) 2_767 2_767 ?
C31 C36 C31 76.7(10) . 2_767 ?
C35 C36 C31 46.0(5) . 2_767 ?
C32 C36 H36A 128.8 2_767 . ?
C33 C36 H36A 65.6 2_767 . ?
C31 C36 H36A 117.0 . . ?
C35 C36 H36A 121.8 . . ?
C31 C36 H36A 163.7 2_767 . ?
C34 C37 C31 38(3) 2_767 . ?
C34 C37 C33 68(3) 2_767 2_767 ?
C31 C37 C33 39.8(9) . 2_767 ?
C34 C37 C35 22(3) 2_767 2_767 ?
C31 C37 C35 44.2(9) . 2_767 ?
C33 C37 C35 82.4(11) 2_767 2_767 ?
C34 C37 H37A 109.5 2_767 . ?
C31 C37 H37A 78.3 . . ?
C33 C37 H37A 41.5 2_767 . ?
C35 C37 H37A 122.5 2_767 . ?
C34 C37 H37B 109.4 2_767 . ?
C31 C37 H37B 142.3 . . ?
C33 C37 H37B 126.4 2_767 . ?
C35 C37 H37B 115.7 2_767 . ?
H37A C37 H37B 109.5 . . ?
C34 C37 H37C 109.5 2_767 . ?
C31 C37 H37C 101.7 . . ?
C33 C37 H37C 122.0 2_767 . ?
C35 C37 H37C 87.4 2_767 . ?
H37A C37 H37C 109.5 . . ?
H37B C37 H37C 109.5 . . ?
C46 C41 C47 156.0(11) . . ?
C46 C41 C42 85(2) . . ?
C47 C41 C42 88.4(12) . . ?
C43 C42 C41 160(4) . . ?
C43 C42 H42A 100.1 . . ?
C41 C42 H42A 100.2 . . ?
C42 C43 C44 110(2) . . ?
C42 C43 H43A 125.0 . . ?
C44 C43 H43A 124.7 . . ?
C45 C44 C45 101(2) 2_556 . ?
C45 C44 C44 65.2(19) 2_556 2_556 ?
C45 C44 C44 35.7(9) . 2_556 ?
C45 C44 C43 140(2) 2_556 . ?
C45 C44 C43 112.1(16) . . ?
C44 C44 C43 143.6(18) 2_556 . ?
C45 C44 H44A 23.7 2_556 . ?
C45 C44 H44A 117.3 . . ?
C44 C44 H44A 83.1 2_556 . ?
C43 C44 H44A 130.4 . . ?
C44 C45 C46 153(2) 2_556 . ?
C44 C45 C44 79(2) 2_556 . ?
C46 C45 C44 118.7(15) . . ?
C44 C45 C45 49.7(16) 2_556 2_556 ?
C46 C45 C45 144.9(14) . 2_556 ?
C44 C45 C45 29.4(9) . 2_556 ?
C44 C45 H45A 47.5 2_556 . ?
C46 C45 H45A 120.7 . . ?
C44 C45 H45A 120.5 . . ?
C45 C45 H45A 93.3 2_556 . ?
C45 C46 C41 133.8(13) . . ?
C45 C46 H46A 113.1 . . ?
C41 C46 H46A 113.1 . . ?
C41 C47 H47A 109.5 . . ?
C41 C47 H47B 109.5 . . ?
H47A C47 H47B 109.5 . . ?
C41 C47 H47C 109.5 . . ?
H47A C47 H47C 109.5 . . ?
H47B C47 H47C 109.5 . . ?

loop_
_geom_bond_atom_site_label_1
_geom_bond_atom_site_label_2
_geom_bond_distance
_geom_bond_site_symmetry_2
_geom_bond_publ_flag
Li O3 1.814(4) . ?
Li O3 1.862(4) 2_666 ?
Li O2 1.979(4) 2_666 ?
Li O1 2.027(5) 2_666 ?
Li Li 2.437(8) 2_666 ?
Li C10 2.741(4) 2_666 ?
Li C1 2.755(5) 2_666 ?
O1 C1 1.398(3) . ?
O1 Li 2.027(5) 2_666 ?
O1 H1A 0.64(8) . ?
O2 C7 1.437(3) . ?
O2 C8 1.454(3) . ?
O2 Li 1.979(4) 2_666 ?
O3 C10 1.317(2) . ?
O3 Li 1.862(4) 2_666 ?
C1 C2 1.398(3) . ?
C1 C6 1.398(3) . ?
C1 Li 2.755(5) 2_666 ?
C2 C3 1.389(3) . ?
C2 C15 1.531(3) . ?
C3 C4 1.397(3) . ?
C3 H3A 0.9300 . ?
C4 C5 1.390(3) . ?
C4 C19 1.532(3) . ?
C5 C6 1.392(3) . ?
C5 H5A 0.9300 . ?
C6 C7 1.495(3) . ?
C7 H7A 0.9700 . ?
C7 H7B 0.9700 . ?
C8 C9 1.499(3) . ?
C8 H8A 0.9700 . ?
C8 H8B 0.9700 . ?
C9 C14 1.391(3) . ?
C9 C10 1.425(3) . ?
C10 C11 1.425(3) . ?
C10 Li 2.741(4) 2_666 ?
C11 C12 1.399(3) . ?
C11 C27 1.536(3) . ?
C12 C13 1.403(3) . ?
C12 H12A 0.9300 . ?
C13 C14 1.387(3) . ?
C13 C23 1.532(3) . ?
C14 H14A 0.9300 . ?
C15 C16 1.541(5) . ?
C15 C17 1.532(4) . ?
C15 C18 1.542(4) . ?
C16 H16A 0.9600 . ?
C16 H16B 0.9600 . ?
C16 H16C 0.9600 . ?
C17 H17A 0.9600 . ?
C17 H17B 0.9600 . ?
C17 H17C 0.9600 . ?
C18 H18A 0.9600 . ?
C18 H18B 0.9600 . ?
C18 H18C 0.9600 . ?
C19 C22 1.515(4) . ?
C19 C21 1.523(6) . ?
C19 C20 1.548(6) . ?
C20 H20A 0.9600 . ?
C20 H20B 0.9600 . ?
C20 H20C 0.9600 . ?
C21 H21A 0.9600 . ?
C21 H21B 0.9600 . ?
C21 H21C 0.9600 . ?
C22 H22A 0.9600 . ?
C22 H22B 0.9600 . ?
C22 H22C 0.9600 . ?
C23 C24 1.518(4) . ?
C23 C26 1.524(4) . ?
C23 C25 1.550(4) . ?
C24 H24A 0.9600 . ?
C24 H24B 0.9600 . ?
C24 H24C 0.9600 . ?
C25 H25A 0.9600 . ?
C25 H25B 0.9600 . ?
C25 H25C 0.9600 . ?
C26 H26A 0.9600 . ?
C26 H26B 0.9600 . ?
C26 H26C 0.9600 . ?
C27 C30 1.532(4) . ?
C27 C28 1.530(4) . ?
C27 C29 1.540(4) . ?
C28 H28A 0.9600 . ?
C28 H28B 0.9600 . ?
C28 H28C 0.9600 . ?
C29 H29A 0.9600 . ?
C29 H29B 0.9600 . ?
C29 H29C 0.9600 . ?
C30 H30A 0.9600 . ?
C30 H30B 0.9600 . ?
C30 H30C 0.9600 . ?
C31 C33 1.036(18) 2_767 ?
C31 C34 1.02(2) 2_767 ?
C31 C35 1.341(13) 2_767 ?
C31 C36 1.320(11) . ?
C31 C32 1.47(2) . ?
C31 C37 1.45(2) . ?
C31 C32 1.608(18) 2_767 ?
C31 C36 1.846(18) 2_767 ?
C31 C31 2.01(3) 2_767 ?
C32 C36 0.525(15) 2_767 ?
C32 C35 0.946(14) 2_767 ?
C32 C33 1.41(3) . ?
C32 C31 1.608(18) 2_767 ?
C32 C34 2.01(2) 2_767 ?
C32 H32A 0.9300 . ?
C33 C36 0.90(3) 2_767 ?
C33 C31 1.036(18) 2_767 ?
C33 C34 1.46(3) . ?
C33 C37 1.57(3) 2_767 ?
C33 H33A 0.9600 . ?
C34 C37 0.65(3) 2_767 ?
C34 C31 1.02(2) 2_767 ?
C34 C35 1.34(2) . ?
C34 C32 2.01(2) 2_767 ?
C34 H34A 0.9599 . ?
C35 C32 0.946(14) 2_767 ?
C35 C31 1.341(13) 2_767 ?
C35 C36 1.465(13) . ?
C35 C37 1.92(3) 2_767 ?
C35 H35A 0.9600 . ?
C36 C32 0.525(15) 2_767 ?
C36 C33 0.90(3) 2_767 ?
C36 C31 1.846(19) 2_767 ?
C36 H36A 0.9600 . ?
C37 C34 0.65(3) 2_767 ?
C37 C33 1.57(3) 2_767 ?
C37 C35 1.92(3) 2_767 ?
C37 H37A 0.9600 . ?
C37 H37B 0.9600 . ?
C37 H37C 0.9600 . ?
C41 C46 1.62(3) . ?
C41 C47 1.49(3) . ?
C41 C42 1.60(3) . ?
C42 C43 0.87(3) . ?
C42 H42A 0.9300 . ?
C43 C44 1.64(3) . ?
C43 H43A 0.9300 . ?
C44 C45 0.872(18) 2_556 ?
C44 C45 1.357(16) . ?
C44 C44 1.47(4) 2_556 ?
C44 H44A 0.9601 . ?
C45 C44 0.872(18) 2_556 ?
C45 C46 1.320(17) . ?
C45 C45 1.75(3) 2_556 ?
C45 H45A 0.9600 . ?
C46 H46A 0.9300 . ?
C47 H47A 0.9600 . ?
C47 H47B 0.9600 . ?
C47 H47C 0.9600 . ?
